data_2233138
loop_
_publ_author_name
'Zhang, Shi-Yong'
'Zhou, Zhong-Gao'
'Wang, Ke-Jun'

_publ_section_title
;
 Poly[[{\m~3~-dihydrogen
 [(pyridin-4-ylmethylimino)bis(methylene)]diphosphonato-\k^5^<i>O</i>:<i>O</i>',<i>N</i>,<i>O</i>'':<i>N</i>'}copper(II)]
 dihydrate]
;
_journal_coeditor_code FJ2483
_journal_issue 1
_journal_name_full 'Acta Crystallographica Section E'
_journal_page_first m38
_journal_page_last m39
_journal_paper_doi 10.1107/S1600536811052512
_journal_volume 68
_journal_year 2012
_chemical_formula_iupac '[Cu (C8 H12 N2 O6 P2)], 2H2 O'
_chemical_formula_moiety 'C8 H12 Cu N2 O6 P2, 2(H2 O)'
_chemical_formula_sum 'C8 H16 Cu N2 O8 P2'
_chemical_formula_weight 393.71
_chemical_name_systematic
;
Poly[[{\m~3~-dihydrogen [(pyridin-4-ylmethylimino)bis(methylene)]diphosphonato-
\k^5^<i>O</i>:<i>O</i>',<i>N</i>,<i>O</i>'':<i>N</i>'}copper(II)] dihydrate]
;
_space_group_IT_number 2
_symmetry_cell_setting triclinic
_symmetry_space_group_name_Hall '-P 1'
_symmetry_space_group_name_H-M 'P -1'
_atom_sites_solution_hydrogens geom
_atom_sites_solution_primary direct
_atom_sites_solution_secondary difmap
_audit_creation_method SHELXL-97
_cell_angle_alpha 75.648(2)
_cell_angle_beta 67.124(2)
_cell_angle_gamma 67.126(2)
_cell_formula_units_Z 2
_cell_length_a 8.9250(3)
_cell_length_b 9.0000(3)
_cell_length_c 10.5066(3)
_cell_measurement_reflns_used 1430
_cell_measurement_temperature 296(2)
_cell_measurement_theta_max 27.61
_cell_measurement_theta_min 2.12
_cell_volume 711.75(4)
_computing_cell_refinement 'SAINT (Bruker, 2008)'
_computing_data_collection 'APEX2 (Bruker, 2008)'
_computing_data_reduction 'SAINT (Bruker, 2008)'
_computing_molecular_graphics
;
SHELXTL (Sheldrick, 2008) and DIAMOND (Brandenburg, 2010)
;
_computing_publication_material 'SHELXTL (Sheldrick, 2008)'
_computing_structure_refinement 'SHELXL97 (Sheldrick, 2008)'
_computing_structure_solution 'SHELXS97 (Sheldrick, 2008)'
_diffrn_ambient_temperature 296(2)
_diffrn_measured_fraction_theta_full 0.989
_diffrn_measured_fraction_theta_max 0.989
_diffrn_measurement_device_type 'Bruker APEXII CCD'
_diffrn_measurement_method 'phi and omega scans'
_diffrn_radiation_monochromator graphite
_diffrn_radiation_source 'fine-focus sealed tube'
_diffrn_radiation_type MoK\a
_diffrn_radiation_wavelength 0.71073
_diffrn_reflns_av_R_equivalents 0.0434
_diffrn_reflns_av_sigmaI/netI 0.0653
_diffrn_reflns_limit_h_max 11
_diffrn_reflns_limit_h_min -10
_diffrn_reflns_limit_k_max 11
_diffrn_reflns_limit_k_min -11
_diffrn_reflns_limit_l_max 13
_diffrn_reflns_limit_l_min -13
_diffrn_reflns_number 7659
_diffrn_reflns_theta_full 27.61
_diffrn_reflns_theta_max 27.61
_diffrn_reflns_theta_min 2.12
_exptl_absorpt_coefficient_mu 1.799
_exptl_absorpt_correction_T_max 0.7456
_exptl_absorpt_correction_T_min 0.6046
_exptl_absorpt_correction_type multi-scan
_exptl_absorpt_process_details '(SADABS; Bruker, 2008)'
_exptl_crystal_colour blue
_exptl_crystal_density_diffrn 1.837
_exptl_crystal_density_method 'not measured'
_exptl_crystal_description needle
_exptl_crystal_F_000 402
_exptl_crystal_size_max 0.40
_exptl_crystal_size_mid 0.03
_exptl_crystal_size_min 0.02
_refine_diff_density_max 0.497
_refine_diff_density_min -0.603
_refine_ls_extinction_method none
_refine_ls_goodness_of_fit_ref 1.034
_refine_ls_hydrogen_treatment mixed
_refine_ls_matrix_type full
_refine_ls_number_parameters 202
_refine_ls_number_reflns 3267
_refine_ls_number_restraints 6
_refine_ls_restrained_S_all 1.034
_refine_ls_R_factor_all 0.0723
_refine_ls_R_factor_gt 0.0459
_refine_ls_shift/su_max 0.000
_refine_ls_shift/su_mean 0.000
_refine_ls_structure_factor_coef Fsqd
_refine_ls_weighting_details 'calc w=1/[\s^2^(Fo^2^)+(0.0550P)^2^+0.1702P] where P=(Fo^2^+2Fc^2^)/3'
_refine_ls_weighting_scheme calc
_refine_ls_wR_factor_gt 0.1062
_refine_ls_wR_factor_ref 0.1182
_reflns_number_gt 2309
_reflns_number_total 3267
_reflns_threshold_expression I>2sigma(I)
_cod_data_source_file fj2483.cif
_cod_data_source_block I
_cod_database_code 2233138
_cod_database_fobs_code 2233138

loop_
_symmetry_equiv_pos_as_xyz
'x, y, z'
'-x, -y, -z'

loop_
_atom_site_type_symbol
_atom_site_label
_atom_site_fract_x
_atom_site_fract_y
_atom_site_fract_z
_atom_site_U_iso_or_equiv
_atom_site_adp_type
_atom_site_calc_flag
_atom_site_refinement_flags
_atom_site_occupancy
_atom_site_symmetry_multiplicity
Cu Cu1 0.47006(6) 0.60143(5) 0.25556(5) 0.02485(17) Uani d . 1 1
P P1 0.69833(14) 0.32696(12) 0.39341(11) 0.0237(2) Uani d . 1 1
P P2 0.17163(14) 0.57368(13) 0.21239(12) 0.0265(3) Uani d . 1 1
N N1 0.5076(4) -0.1825(4) 0.2025(3) 0.0240(7) Uani d . 1 1
N N2 0.4396(4) 0.3746(4) 0.2980(3) 0.0207(7) Uani d . 1 1
C C1 0.3823(5) -0.0485(5) 0.1777(4) 0.0282(9) Uani d . 1 1
H H1A 0.2869 -0.0590 0.1696 0.034 Uiso calc R 1 1
C C2 0.3912(5) 0.1042(5) 0.1641(4) 0.0293(10) Uani d . 1 1
H H2A 0.3025 0.1945 0.1457 0.035 Uiso calc R 1 1
C C3 0.5301(5) 0.1261(4) 0.1773(4) 0.0233(9) Uani d . 1 1
C C4 0.6596(6) -0.0148(5) 0.1992(4) 0.0294(9) Uani d . 1 1
H H4A 0.7570 -0.0076 0.2065 0.035 Uiso calc R 1 1
C C5 0.6465(5) -0.1652(5) 0.2102(4) 0.0273(9) Uani d . 1 1
H H5A 0.7364 -0.2575 0.2233 0.033 Uiso calc R 1 1
C C6 0.5389(5) 0.2920(4) 0.1674(4) 0.0243(9) Uani d . 1 1
H H6A 0.4964 0.3607 0.0933 0.029 Uiso calc R 1 1
H H6B 0.6587 0.2831 0.1412 0.029 Uiso calc R 1 1
C C7 0.5053(5) 0.2840(5) 0.4152(4) 0.0235(9) Uani d . 1 1
H H7A 0.5324 0.1684 0.4164 0.028 Uiso calc R 1 1
H H7B 0.4179 0.3168 0.5029 0.028 Uiso calc R 1 1
C C8 0.2500(5) 0.4113(5) 0.3387(4) 0.0224(8) Uani d . 1 1
H H8A 0.1931 0.4454 0.4312 0.027 Uiso calc R 1 1
H H8B 0.2255 0.3151 0.3391 0.027 Uiso calc R 1 1
O O1 0.8567(4) 0.1971(3) 0.3047(3) 0.0309(7) Uani d . 1 1
H H1B 0.9034 0.2423 0.2302 0.046 Uiso calc R 1 1
O O2 0.6750(3) 0.4935(3) 0.3111(3) 0.0278(6) Uani d . 1 1
O O3 0.7175(4) 0.3101(3) 0.5319(3) 0.0307(7) Uani d . 1 1
O O4 0.2907(3) 0.6731(3) 0.1706(3) 0.0273(6) Uani d . 1 1
O O5 0.1664(4) 0.5097(3) 0.0961(3) 0.0356(7) Uani d . 1 1
O O6 -0.0163(4) 0.6712(4) 0.2955(3) 0.0393(8) Uani d . 1 1
H H6C -0.0137 0.7334 0.3394 0.059 Uiso calc R 1 1
O O1W 1.0256(4) 0.3000(4) 0.0716(3) 0.0381(8) Uani d D 1 1
H H1WA 1.065(6) 0.366(5) 0.078(5) 0.057 Uiso d D 1 1
H H1WB 0.964(6) 0.344(5) 0.021(5) 0.057 Uiso d D 1 1
O O2W -0.0383(5) 0.8732(4) 0.4421(4) 0.0462(9) Uani d D 1 1
H H2WA -0.037(7) 0.965(4) 0.397(5) 0.069 Uiso d D 1 1
H H2WB 0.053(5) 0.832(6) 0.464(6) 0.069 Uiso d D 1 1

loop_
_atom_site_aniso_label
_atom_site_aniso_U_11
_atom_site_aniso_U_22
_atom_site_aniso_U_33
_atom_site_aniso_U_12
_atom_site_aniso_U_13
_atom_site_aniso_U_23
Cu1 0.0279(3) 0.0187(3) 0.0339(3) -0.0064(2) -0.0186(2) -0.0011(2)
P1 0.0258(6) 0.0185(5) 0.0290(6) -0.0027(4) -0.0154(5) -0.0030(4)
P2 0.0283(6) 0.0233(5) 0.0369(6) -0.0077(5) -0.0215(5) -0.0020(5)
N1 0.0277(18) 0.0195(17) 0.0268(19) -0.0072(14) -0.0117(15) -0.0025(14)
N2 0.0248(17) 0.0177(16) 0.0235(17) -0.0068(14) -0.0127(15) -0.0014(13)
C1 0.026(2) 0.023(2) 0.042(3) -0.0039(17) -0.018(2) -0.0081(19)
C2 0.030(2) 0.022(2) 0.040(3) -0.0025(18) -0.020(2) -0.0054(18)
C3 0.028(2) 0.0192(19) 0.023(2) -0.0061(17) -0.0087(18) -0.0038(16)
C4 0.031(2) 0.028(2) 0.034(2) -0.0097(19) -0.015(2) -0.0042(19)
C5 0.028(2) 0.0169(19) 0.039(3) -0.0065(17) -0.017(2) -0.0003(18)
C6 0.028(2) 0.022(2) 0.027(2) -0.0063(17) -0.0142(18) -0.0024(17)
C7 0.031(2) 0.0188(19) 0.023(2) -0.0078(17) -0.0125(18) 0.0005(16)
C8 0.023(2) 0.022(2) 0.026(2) -0.0100(17) -0.0100(18) -0.0025(17)
O1 0.0302(16) 0.0228(15) 0.0335(17) -0.0006(13) -0.0123(14) -0.0028(13)
O2 0.0279(16) 0.0194(14) 0.0395(17) -0.0054(12) -0.0194(14) 0.0008(13)
O3 0.0312(17) 0.0335(16) 0.0321(17) -0.0054(13) -0.0200(14) -0.0043(13)
O4 0.0315(16) 0.0234(14) 0.0367(17) -0.0100(12) -0.0243(14) 0.0038(13)
O5 0.049(2) 0.0308(16) 0.0431(19) -0.0148(15) -0.0302(16) -0.0026(14)
O6 0.0290(17) 0.0360(18) 0.061(2) -0.0048(14) -0.0248(16) -0.0111(16)
O1W 0.041(2) 0.0387(19) 0.042(2) -0.0163(16) -0.0204(16) 0.0014(15)
O2W 0.048(2) 0.0337(19) 0.061(2) -0.0053(17) -0.030(2) -0.0057(17)

loop_
_atom_type_symbol
_atom_type_description
_atom_type_scat_dispersion_real
_atom_type_scat_dispersion_imag
_atom_type_scat_source
C C 0.0033 0.0016 'International Tables Vol C Tables 4.2.6.8 and 6.1.1.4'
H H 0.0000 0.0000 'International Tables Vol C Tables 4.2.6.8 and 6.1.1.4'
N N 0.0061 0.0033 'International Tables Vol C Tables 4.2.6.8 and 6.1.1.4'
O O 0.0106 0.0060 'International Tables Vol C Tables 4.2.6.8 and 6.1.1.4'
P P 0.1023 0.0942 'International Tables Vol C Tables 4.2.6.8 and 6.1.1.4'
Cu Cu 0.3201 1.2651 'International Tables Vol C Tables 4.2.6.8 and 6.1.1.4'

loop_
_geom_angle_atom_site_label_1
_geom_angle_atom_site_label_2
_geom_angle_atom_site_label_3
_geom_angle_site_symmetry_1
_geom_angle_site_symmetry_3
_geom_angle
O2 Cu1 O4 . . 167.12(11)
O2 Cu1 N1 . 1_565 93.65(12)
O4 Cu1 N1 . 1_565 92.92(12)
O2 Cu1 N2 . . 86.48(11)
O4 Cu1 N2 . . 86.29(11)
N1 Cu1 N2 1_565 . 176.50(13)
O2 Cu1 O3 . 2_666 96.97(11)
O4 Cu1 O3 . 2_666 94.37(11)
N1 Cu1 O3 1_565 2_666 87.53(12)
N2 Cu1 O3 . 2_666 95.93(11)
O3 P1 O2 . . 116.53(16)
O3 P1 O1 . . 108.57(16)
O2 P1 O1 . . 110.13(17)
O3 P1 C7 . . 110.01(18)
O2 P1 C7 . . 103.88(16)
O1 P1 C7 . . 107.31(17)
O5 P2 O4 . . 115.75(17)
O5 P2 O6 . . 108.56(17)
O4 P2 O6 . . 111.15(16)
O5 P2 C8 . . 112.42(17)
O4 P2 C8 . . 103.00(16)
O6 P2 C8 . . 105.44(18)
C1 N1 C5 . . 118.3(3)
C1 N1 Cu1 . 1_545 120.0(3)
C5 N1 Cu1 . 1_545 121.1(3)
C7 N2 C8 . . 111.7(3)
C7 N2 C6 . . 112.3(3)
C8 N2 C6 . . 112.8(3)
C7 N2 Cu1 . . 107.6(2)
C8 N2 Cu1 . . 104.3(2)
C6 N2 Cu1 . . 107.7(2)
N1 C1 C2 . . 121.7(4)
N1 C1 H1A . . 119.1
C2 C1 H1A . . 119.1
C1 C2 C3 . . 121.3(4)
C1 C2 H2A . . 119.4
C3 C2 H2A . . 119.4
C4 C3 C2 . . 115.6(3)
C4 C3 C6 . . 122.4(4)
C2 C3 C6 . . 121.9(3)
C5 C4 C3 . . 121.1(4)
C5 C4 H4A . . 119.4
C3 C4 H4A . . 119.4
N1 C5 C4 . . 121.9(4)
N1 C5 H5A . . 119.0
C4 C5 H5A . . 119.0
C3 C6 N2 . . 115.5(3)
C3 C6 H6A . . 108.4
N2 C6 H6A . . 108.4
C3 C6 H6B . . 108.4
N2 C6 H6B . . 108.4
H6A C6 H6B . . 107.5
N2 C7 P1 . . 109.1(3)
N2 C7 H7A . . 109.9
P1 C7 H7A . . 109.9
N2 C7 H7B . . 109.9
P1 C7 H7B . . 109.9
H7A C7 H7B . . 108.3
N2 C8 P2 . . 108.1(3)
N2 C8 H8A . . 110.1
P2 C8 H8A . . 110.1
N2 C8 H8B . . 110.1
P2 C8 H8B . . 110.1
H8A C8 H8B . . 108.4
P1 O1 H1B . . 109.5
P1 O2 Cu1 . . 119.08(16)
P1 O3 Cu1 . 2_666 133.88(16)
P2 O4 Cu1 . . 117.93(16)
P2 O6 H6C . . 109.5
H1WA O1W H1WB . . 109(4)
H2WA O2W H2WB . . 107(4)

loop_
_geom_bond_atom_site_label_1
_geom_bond_atom_site_label_2
_geom_bond_site_symmetry_2
_geom_bond_distance
Cu1 O2 . 1.949(3)
Cu1 O4 . 1.949(2)
Cu1 N1 1_565 2.008(3)
Cu1 N2 . 2.080(3)
Cu1 O3 2_666 2.315(3)
P1 O3 . 1.495(3)
P1 O2 . 1.514(3)
P1 O1 . 1.570(3)
P1 C7 . 1.827(4)
P2 O5 . 1.497(3)
P2 O4 . 1.518(3)
P2 O6 . 1.563(3)
P2 C8 . 1.831(4)
N1 C1 . 1.340(5)
N1 C5 . 1.341(5)
N1 Cu1 1_545 2.008(3)
N2 C7 . 1.489(5)
N2 C8 . 1.492(5)
N2 C6 . 1.507(5)
C1 C2 . 1.376(6)
C1 H1A . 0.9300
C2 C3 . 1.390(5)
C2 H2A . 0.9300
C3 C4 . 1.385(5)
C3 C6 . 1.501(5)
C4 C5 . 1.376(5)
C4 H4A . 0.9300
C5 H5A . 0.9300
C6 H6A . 0.9700
C6 H6B . 0.9700
C7 H7A . 0.9700
C7 H7B . 0.9700
C8 H8A . 0.9700
C8 H8B . 0.9700
O1 H1B . 0.8200
O3 Cu1 2_666 2.315(3)
O6 H6C . 0.8200
O1W H1WA . 0.832(19)
O1W H1WB . 0.836(19)
O2W H2WA . 0.846(19)
O2W H2WB . 0.848(19)

loop_
_geom_hbond_atom_site_label_D
_geom_hbond_atom_site_label_H
_geom_hbond_atom_site_label_A
_geom_hbond_site_symmetry_A
_geom_hbond_distance_DH
_geom_hbond_distance_HA
_geom_hbond_distance_DA
_geom_hbond_angle_DHA
O1 H1B O1W . 0.82 1.68 2.494(4) 169
O6 H6C O2W . 0.82 1.75 2.567(5) 172
O1W H1WA O5 1_655 0.832(19) 1.916(19) 2.746(4) 177(5)
O1W H1WB O5 2_665 0.836(19) 1.93(2) 2.747(4) 167(5)
O2W H2WA O1 1_465 0.846(19) 2.09(3) 2.882(4) 155(5)
O2W H2WB O3 2_666 0.848(19) 1.96(3) 2.776(4) 161(6)
